data_4101803
loop_
_publ_author_name
'Takeshi Ohmae'
'Tohru Nishinaga'
'Mo Wu'
'Masahiko Iyoda'

_publ_section_title
;
 Cyclic Tetrathiophenes Planarized by Silicon and Sulfur Bridges Bearing
 Antiaromatic Cyclooctatetraene Core: Syntheses, Structures, and
 Properties
;
_journal_name_full 'Journal of the American Chemical Society'
_journal_page_first 1066
_journal_page_last 1074
_journal_paper_doi 10.1021/ja908161r
_journal_volume 132
_journal_year 2010
_chemical_formula_moiety 'C16 H4 S6'
_chemical_formula_sum 'C16 H4 S6'
_chemical_formula_weight 388.55
_chemical_name_common 2a
_chemical_name_systematic
; 
 ? 
;
_space_group_IT_number 33
_symmetry_cell_setting orthorhombic
_symmetry_space_group_name_Hall 'P 2c -2n'
_symmetry_space_group_name_H-M 'P n a 21'
_atom_sites_solution_hydrogens geom
_atom_sites_solution_primary direct
_atom_sites_solution_secondary difmap
_audit_creation_method SHELXL-97
_cell_angle_alpha 90.00
_cell_angle_beta 90.00
_cell_angle_gamma 90.00
_cell_formula_units_Z 3
_cell_length_a 19.715
_cell_length_b 3.902
_cell_length_c 17.846
_cell_measurement_temperature 173(2)
_cell_volume 1372.856
_computing_cell_refinement 'Bruker SMART'
_computing_data_collection 'Bruker SMART'
_computing_data_reduction 'Bruker SHELXTL'
_computing_molecular_graphics 'Bruker SHELXTL'
_computing_publication_material 'Bruker SHELXTL'
_computing_structure_refinement 'SHELXL-97 (Sheldrick, 1997)'
_computing_structure_solution 'SHELXS-97 (Sheldrick, 1990)'
_diffrn_ambient_temperature 173(2)
_diffrn_detector_area_resol_mean 8.366
_diffrn_measured_fraction_theta_full 1.000
_diffrn_measured_fraction_theta_max 1.000
_diffrn_measurement_device_type 'CCD area detector'
_diffrn_measurement_method 'phi and omega scans'
_diffrn_radiation_monochromator graphite
_diffrn_radiation_source 'fine-focus sealed tube'
_diffrn_radiation_type MoK\a
_diffrn_radiation_wavelength 0.71073
_diffrn_reflns_av_R_equivalents 0.0565
_diffrn_reflns_av_sigmaI/netI 0.0525
_diffrn_reflns_limit_h_max 21
_diffrn_reflns_limit_h_min -21
_diffrn_reflns_limit_k_max 4
_diffrn_reflns_limit_k_min -4
_diffrn_reflns_limit_l_max 19
_diffrn_reflns_limit_l_min -14
_diffrn_reflns_number 5286
_diffrn_reflns_theta_full 23.26
_diffrn_reflns_theta_max 23.26
_diffrn_reflns_theta_min 2.07
_diffrn_standards_decay_% 0
_exptl_absorpt_coefficient_mu 0.738
_exptl_absorpt_correction_type empirical
_exptl_crystal_colour purple
_exptl_crystal_density_diffrn 1.410
_exptl_crystal_density_method 'not measured'
_exptl_crystal_description needle
_exptl_crystal_F_000 588
_exptl_crystal_size_max 0.30
_exptl_crystal_size_mid 0.05
_exptl_crystal_size_min 0.04
_refine_diff_density_max 0.463
_refine_diff_density_min -0.322
_refine_diff_density_rms 0.091
_refine_ls_abs_structure_details 'Flack H D (1983), Acta Cryst. A39, 876-881'
_refine_ls_abs_structure_Flack 0.6(2)
_refine_ls_extinction_method none
_refine_ls_goodness_of_fit_ref 0.922
_refine_ls_hydrogen_treatment mixed
_refine_ls_matrix_type full
_refine_ls_number_parameters 268
_refine_ls_number_reflns 1577
_refine_ls_number_restraints 1
_refine_ls_restrained_S_all 0.921
_refine_ls_R_factor_all 0.0454
_refine_ls_R_factor_gt 0.0402
_refine_ls_shift/su_max 0.679
_refine_ls_shift/su_mean 0.016
_refine_ls_structure_factor_coef Fsqd
_refine_ls_weighting_details 'calc w=1/[\s^2^(Fo^2^)+(0.1000P)^2^+0.0000P] where P=(Fo^2^+2Fc^2^)/3'
_refine_ls_weighting_scheme calc
_refine_ls_wR_factor_gt 0.1115
_refine_ls_wR_factor_ref 0.1168
_reflns_number_gt 1437
_reflns_number_total 1577
_reflns_threshold_expression >2sigma(I)
_cod_data_source_file ja908161r_si_002.cif
_cod_data_source_block 2a
_cod_depositor_comments
;
The following automatic conversions were performed:

'_symmetry_cell_setting' tag value 'orthorombic' was replaced with
'orthorhombic' value as specified in the replacement file
'/home/robertas/cod-tools/perl-scripts/inputs/replacement_values.lst'.

Automatic conversion script
Id: cif_fix_values 3143 2015-03-26 13:38:13Z robertas 
;
_cod_original_cell_volume 1372.9
_cod_database_code 4101803

loop_
_symmetry_equiv_pos_as_xyz
'x, y, z'
'-x, -y, z+1/2'
'-x+1/2, y+1/2, z+1/2'
'x+1/2, -y+1/2, z'

loop_
_atom_site_label
_atom_site_type_symbol
_atom_site_fract_x
_atom_site_fract_y
_atom_site_fract_z
_atom_site_U_iso_or_equiv
_atom_site_adp_type
_atom_site_occupancy
_atom_site_symmetry_multiplicity
_atom_site_calc_flag
_atom_site_refinement_flags
_atom_site_disorder_assembly
_atom_site_disorder_group
C1 C 0.3067(4) 0.371(2) -0.0624(5) 0.0163(19) Uani 0.85 1 d P A 1
C2 C 0.2978(5) 0.302(3) 0.0132(5) 0.014(2) Uani 0.85 1 d P A 1
C3 C 0.3306(4) 0.341(3) 0.0852(5) 0.0204(18) Uani 0.85 1 d P A 1
C4 C 0.3931(3) 0.4780(18) 0.1099(5) 0.0133(17) Uani 0.85 1 d P A 1
C5 C 0.2301(4) 0.145(2) 0.0250(4) 0.0094(16) Uani 0.85 1 d P A 1
C6 C 0.1930(4) 0.109(2) -0.0392(5) 0.020(2) Uani 0.85 1 d P A 1
H1 H 0.1492 0.0217 -0.0408 0.025 Uiso 0.85 1 calc PR A 1
C7 C 0.2897(4) 0.2344(16) 0.1458(5) 0.022(2) Uani 1 1 d . . .
C8 C 0.3178(4) 0.2621(17) 0.2156(6) 0.017(2) Uani 0.85 1 d P A 1
H2 H 0.2976 0.1968 0.2605 0.020 Uiso 0.85 1 calc PR A 1
S1 S 0.23671(9) 0.2448(4) -0.11602(12) 0.0249(6) Uani 1 1 d . . .
S2 S 0.39837(10) 0.4421(6) 0.20539(13) 0.0141(8) Uani 0.770(8) 1 d P A 1
S3 S 0.21111(9) 0.0606(5) 0.11894(14) 0.0178(7) Uani 0.829(8) 1 d P A 1
C9 C 0.4504(4) 0.627(2) 0.0688(5) 0.0133(18) Uani 0.85 1 d P A 1
C10 C 0.4634(5) 0.688(3) -0.0061(6) 0.016(3) Uani 0.85 1 d P A 1
C11 C 0.4260(3) 0.642(2) -0.0767(4) 0.0083(16) Uani 0.85 1 d P A 1
C12 C 0.3651(3) 0.5226(19) -0.1000(4) 0.0145(17) Uani 0.85 1 d P A 1
C13 C 0.5270(4) 0.834(3) -0.0166(5) 0.0206(19) Uani 0.85 1 d P A 1
C14 C 0.5654(4) 0.888(2) 0.0438(5) 0.021(2) Uani 0.85 1 d P A 1
H3 H 0.6085 0.9840 0.0447 0.025 Uiso 0.85 1 calc PR A 1
C15 C 0.4651(4) 0.7690(17) -0.1386(5) 0.012(2) Uani 0.85 1 d P A 1
C16 C 0.4351(4) 0.7481(15) -0.2056(6) 0.023(2) Uani 1 1 d . A 1
H4 H 0.4543 0.8255 -0.2501 0.028 Uiso 1 1 calc R A 1
S4 S 0.51980(9) 0.7446(4) 0.11986(14) 0.0248(6) Uani 1 1 d . . .
S5 S 0.35838(10) 0.5641(5) -0.19898(13) 0.0183(9) Uani 0.834(9) 1 d P A 1
S6 S 0.54530(9) 0.9412(5) -0.11236(13) 0.0168(7) Uani 0.815(7) 1 d P A 1
C8 C 0.298(3) 0.110(16) -0.067(3) 0.006(13) Uiso 0.10 1 d P . 2
C9 C 0.271(5) 0.221(19) 0.019(4) 0.000(18) Uiso 0.10 1 d P . 2
C10 C 0.382(3) 0.034(15) 0.132(3) 0.010(12) Uiso 0.10 1 d P . 2
C11 C 0.222(2) 0.341(19) 0.029(3) 0.000(12) Uiso 0.10 1 d P . 2
C12 C 0.183(2) 0.387(13) -0.044(3) 0.000(11) Uiso 0.10 1 d P . 2
S5 S 0.3880(9) 0.069(5) 0.2029(13) 0.014(8) Uiso 0.083(8) 1 d P . 2
S6 S 0.1996(7) 0.449(4) 0.1202(11) 0.060(6) Uiso 0.177(9) 1 d P . 2
C13 C 0.434(3) 0.878(15) 0.065(3) 0.030(13) Uiso 0.15 1 d P . 2
C14 C 0.458(3) 0.800(14) -0.001(3) 0.000(14) Uiso 0.15 1 d P . 2
C15 C 0.423(2) 0.818(17) -0.081(3) 0.011(12) Uiso 0.15 1 d P . 2
C16 C 0.377(6) 0.964(15) -0.090(3) 0.16(6) Uani 0.15 1 d P . 2
C17 C 0.553(4) 0.59(2) 0.039(5) 0.032(18) Uiso 0.10 1 d P A 2
S7 S 0.3506(7) 0.951(4) -0.1994(10) 0.070(6) Uiso 0.218(11) 1 d P . 2
S8 S 0.5329(8) 0.558(4) -0.1101(12) 0.074(6) Uiso 0.194(8) 1 d P B 2

loop_
_atom_site_aniso_label
_atom_site_aniso_U_11
_atom_site_aniso_U_22
_atom_site_aniso_U_33
_atom_site_aniso_U_23
_atom_site_aniso_U_13
_atom_site_aniso_U_12
C1 0.013(4) 0.015(5) 0.020(5) 0.001(4) 0.005(3) 0.003(3)
C2 0.000(5) 0.015(4) 0.028(6) -0.002(4) 0.005(3) -0.006(4)
C3 0.012(4) 0.027(4) 0.023(5) 0.002(5) -0.004(3) 0.007(4)
C4 0.016(4) 0.014(4) 0.009(4) -0.003(3) -0.006(3) 0.003(3)
C5 0.003(4) 0.010(4) 0.015(5) 0.008(4) 0.011(3) -0.002(3)
C6 0.020(4) 0.023(5) 0.019(5) 0.002(4) 0.008(3) -0.002(3)
C7 0.028(4) 0.022(5) 0.016(5) 0.005(3) 0.006(4) -0.004(3)
C8 0.013(4) 0.028(6) 0.009(5) 0.003(3) 0.000(4) 0.001(3)
S1 0.0288(12) 0.0284(13) 0.0174(13) -0.0006(7) 0.0009(9) -0.0038(6)
S2 0.0113(12) 0.0244(13) 0.0065(12) 0.0004(10) -0.0007(7) -0.0016(8)
S3 0.0130(11) 0.0234(12) 0.0169(12) 0.0039(10) 0.0044(8) -0.0028(7)
C9 0.010(4) 0.012(5) 0.017(5) -0.003(3) -0.004(3) -0.002(3)
C10 0.024(5) 0.004(5) 0.020(6) -0.002(5) -0.004(4) 0.002(5)
C11 0.013(4) 0.000(4) 0.012(4) 0.004(3) 0.005(3) -0.004(3)
C12 0.019(4) 0.017(4) 0.007(4) 0.003(3) 0.007(3) 0.010(3)
C13 0.020(4) 0.025(4) 0.018(5) -0.007(4) -0.003(3) 0.009(4)
C14 0.008(4) 0.025(5) 0.030(5) -0.003(4) 0.001(3) 0.003(3)
C15 0.003(3) 0.015(6) 0.017(6) 0.001(3) 0.002(4) 0.003(2)
C16 0.030(4) 0.013(4) 0.027(6) 0.002(3) 0.006(4) 0.004(3)
S4 0.0256(11) 0.0281(13) 0.0207(13) -0.0028(7) -0.0043(9) -0.0022(6)
S5 0.0168(13) 0.0297(14) 0.0085(12) 0.0022(10) 0.0000(7) 0.0001(8)
S6 0.0114(11) 0.0207(11) 0.0183(12) 0.0051(9) 0.0018(8) -0.0040(7)
C16 0.40(16) 0.04(4) 0.03(4) -0.06(3) 0.17(8) -0.15(7)

loop_
_atom_type_symbol
_atom_type_description
_atom_type_scat_dispersion_real
_atom_type_scat_dispersion_imag
_atom_type_scat_source
C C 0.0033 0.0016 'International Tables Vol C Tables 4.2.6.8 and 6.1.1.4'
H H 0.0000 0.0000 'International Tables Vol C Tables 4.2.6.8 and 6.1.1.4'
S S 0.1246 0.1234 'International Tables Vol C Tables 4.2.6.8 and 6.1.1.4'

loop_
_geom_angle_atom_site_label_1
_geom_angle_atom_site_label_2
_geom_angle_atom_site_label_3
_geom_angle
_geom_angle_site_symmetry_1
_geom_angle_site_symmetry_3
_geom_angle_publ_flag
C2 C1 C12 128.9(8) . . ?
C2 C1 S1 112.1(7) . . ?
C12 C1 S1 119.0(6) . . ?
C1 C2 C3 141.8(10) . . ?
C1 C2 C5 109.5(8) . . ?
C3 C2 C5 108.7(8) . . ?
C7 C3 C4 111.7(8) . . ?
C7 C3 C2 113.2(7) . . ?
C4 C3 C2 135.0(9) . . ?
C3 C4 C9 131.7(8) . . ?
C3 C4 S2 109.5(6) . . ?
C9 C4 S2 118.8(5) . . ?
C6 C5 C2 113.8(7) . . ?
C6 C5 S3 132.1(7) . . ?
C2 C5 S3 114.0(6) . . ?
C5 C6 S1 111.9(6) . . ?
C8 C7 C3 116.3(7) . . ?
C8 C7 S3 129.5(7) . . ?
C3 C7 S3 114.1(7) . . ?
C8 C7 C10 77.1(18) . . ?
C3 C7 C10 60.0(17) . . ?
S3 C7 C10 128.1(17) . . ?
C8 C7 S6 122.0(8) . . ?
C3 C7 S6 101.9(8) . . ?
S3 C7 S6 47.3(5) . . ?
C10 C7 S6 159.5(18) . . ?
C8 C7 S5 43.3(7) . . ?
C3 C7 S5 86.6(7) . . ?
S3 C7 S5 139.6(6) . . ?
C10 C7 S5 34.1(19) . . ?
S6 C7 S5 165.1(9) . . ?
C7 C8 S2 107.7(7) . . ?
C8 S1 C6 81(2) . . ?
C8 S1 C12 100(3) . . ?
C6 S1 C12 37.3(18) . . ?
C8 S1 C1 36(2) . . ?
C6 S1 C1 92.7(4) . . ?
C12 S1 C1 89.4(17) . . ?
C4 S2 C8 94.7(4) . . ?
C5 S3 C7 90.0(4) . . ?
C10 C9 C4 134.0(8) . . ?
C10 C9 S4 108.7(6) . . ?
C4 C9 S4 117.2(6) . . ?
C9 C10 C13 111.6(8) . . ?
C9 C10 C11 135.7(9) . . ?
C13 C10 C11 112.7(9) . . ?
C12 C11 C15 111.0(7) . . ?
C12 C11 C10 138.5(7) . . ?
C15 C11 C10 110.5(7) . . ?
C11 C12 C1 134.3(8) . . ?
C11 C12 S5 109.9(5) . . ?
C1 C12 S5 115.8(6) . . ?
C14 C13 C10 117.9(9) . . ?
C14 C13 S6 128.2(7) . . ?
C10 C13 S6 113.9(7) . . ?
C13 C14 S4 106.9(7) . . ?
C16 C15 C11 115.5(7) . . ?
C16 C15 S6 130.6(7) . . ?
C11 C15 S6 113.8(6) . . ?
C15 C16 S5 111.2(7) . . ?
C9 S4 C14 94.9(4) . . ?
C9 S4 C17 76(3) . . ?
C14 S4 C17 41(3) . . ?
C9 S4 C13 30.8(16) . . ?
C14 S4 C13 88.3(15) . . ?
C17 S4 C13 90(3) . . ?
C16 S5 C12 92.4(4) . . ?
C15 S6 C13 89.1(4) . . ?
S1 C8 C16 133(5) . 1_545 ?
S1 C8 C9 100(4) . . ?
C16 C8 C9 126(5) 1_545 . ?
C11 C9 C8 123(6) . . ?
S5 C10 C13 132(4) . 1_545 ?
S5 C10 C7 85(3) . . ?
C13 C10 C7 142(4) 1_545 . ?
C9 C11 C12 111(6) . . ?
C9 C11 S6 118(5) . . ?
C12 C11 S6 130(4) . . ?
C11 C12 S1 107(4) . . ?
C10 S5 C7 60(2) . . ?
C11 S6 C7 84(2) . . ?
C14 C13 C10 160(5) . 1_565 ?
C14 C13 S4 95(4) . . ?
C10 C13 S4 106(3) 1_565 . ?
C13 C14 C15 131(5) . . ?
C16 C15 C14 121(6) . . ?
C15 C16 C8 155(6) . 1_565 ?
C15 C16 S7 110(4) . . ?
C8 C16 S7 90(6) 1_565 . ?

loop_
_geom_bond_atom_site_label_1
_geom_bond_atom_site_label_2
_geom_bond_distance
_geom_bond_site_symmetry_2
_geom_bond_publ_flag
C1 C2 1.386(13) . ?
C1 C12 1.458(10) . ?
C1 S1 1.751(8) . ?
C2 C3 1.447(12) . ?
C2 C5 1.483(11) . ?
C3 C7 1.412(12) . ?
C3 C4 1.413(11) . ?
C4 C9 1.467(11) . ?
C4 S2 1.713(9) . ?
C5 C6 1.367(11) . ?
C5 S3 1.749(8) . ?
C6 S1 1.703(8) . ?
C7 C8 1.367(13) . ?
C7 S3 1.759(8) . ?
C7 C10 1.99(5) . ?
C7 S6 2.017(16) . ?
C7 S5 2.28(2) . ?
C8 S2 1.747(8) . ?
S1 C8 1.58(5) . ?
S1 C12 1.75(5) . ?
C9 C10 1.382(14) . ?
C9 S4 1.707(7) . ?
C10 C13 1.390(14) . ?
C10 C11 1.471(12) . ?
C11 C12 1.354(10) . ?
C11 C15 1.434(11) . ?
C12 S5 1.778(8) . ?
C13 C14 1.334(12) . ?
C13 S6 1.796(10) . ?
C14 S4 1.721(9) . ?
C15 C16 1.335(14) . ?
C15 S6 1.781(8) . ?
C16 S5 1.679(8) . ?
S4 C17 1.71(8) . ?
S4 C13 2.01(5) . ?
C8 C16 1.71(12) 1_545 ?
C8 C9 1.70(9) . ?
C9 C11 1.09(10) . ?
C10 S5 1.28(7) . ?
C10 C13 1.69(8) 1_545 ?
C11 C12 1.53(7) . ?
C11 S6 1.74(6) . ?
C13 C14 1.31(7) . ?
C13 C10 1.69(8) 1_565 ?
C14 C15 1.58(7) . ?
C15 C16 1.08(12) . ?
C16 C8 1.71(12) 1_565 ?
C16 S7 2.02(8) . ?

loop_
_geom_torsion_atom_site_label_1
_geom_torsion_atom_site_label_2
_geom_torsion_atom_site_label_3
_geom_torsion_atom_site_label_4
_geom_torsion
_geom_torsion_site_symmetry_1
_geom_torsion_site_symmetry_2
_geom_torsion_site_symmetry_3
_geom_torsion_site_symmetry_4
_geom_torsion_publ_flag
C12 C1 C2 C3 3.5(19) . . . . ?
S1 C1 C2 C3 -177.7(11) . . . . ?
C12 C1 C2 C5 -179.6(8) . . . . ?
S1 C1 C2 C5 -0.9(10) . . . . ?
C1 C2 C3 C7 174.8(11) . . . . ?
C5 C2 C3 C7 -2.1(11) . . . . ?
C1 C2 C3 C4 -1(2) . . . . ?
C5 C2 C3 C4 -178.2(10) . . . . ?
C7 C3 C4 C9 -178.3(7) . . . . ?
C2 C3 C4 C9 -2.1(16) . . . . ?
C7 C3 C4 S2 3.3(9) . . . . ?
C2 C3 C4 S2 179.5(9) . . . . ?
C1 C2 C5 C6 -0.7(11) . . . . ?
C3 C2 C5 C6 177.3(7) . . . . ?
C1 C2 C5 S3 -177.6(6) . . . . ?
C3 C2 C5 S3 0.3(10) . . . . ?
C2 C5 C6 S1 2.0(10) . . . . ?
S3 C5 C6 S1 178.2(6) . . . . ?
C4 C3 C7 C8 -3.4(10) . . . . ?
C2 C3 C7 C8 179.6(7) . . . . ?
C4 C3 C7 S3 -179.9(6) . . . . ?
C2 C3 C7 S3 3.0(10) . . . . ?
C4 C3 C7 C10 -58(2) . . . . ?
C2 C3 C7 C10 124(2) . . . . ?
C4 C3 C7 S6 131.8(7) . . . . ?
C2 C3 C7 S6 -45.3(10) . . . . ?
C4 C3 C7 S5 -35.9(8) . . . . ?
C2 C3 C7 S5 147.0(9) . . . . ?
C3 C7 C8 S2 1.7(8) . . . . ?
S3 C7 C8 S2 177.6(4) . . . . ?
C10 C7 C8 S2 48.5(17) . . . . ?
S6 C7 C8 S2 -123.7(7) . . . . ?
S5 C7 C8 S2 53.3(8) . . . . ?
C5 C6 S1 C8 32(2) . . . . ?
C5 C6 S1 C12 -88(3) . . . . ?
C5 C6 S1 C1 -2.1(7) . . . . ?
C2 C1 S1 C8 -69(4) . . . . ?
C12 C1 S1 C8 110(4) . . . . ?
C2 C1 S1 C6 1.7(7) . . . . ?
C12 C1 S1 C6 -179.4(6) . . . . ?
C2 C1 S1 C12 38.8(18) . . . . ?
C12 C1 S1 C12 -142.3(18) . . . . ?
C3 C4 S2 C8 -2.0(6) . . . . ?
C9 C4 S2 C8 179.3(6) . . . . ?
C7 C8 S2 C4 0.2(6) . . . . ?
C6 C5 S3 C7 -175.1(9) . . . . ?
C2 C5 S3 C7 1.1(7) . . . . ?
C8 C7 S3 C5 -178.3(7) . . . . ?
C3 C7 S3 C5 -2.3(6) . . . . ?
C10 C7 S3 C5 -72(2) . . . . ?
S6 C7 S3 C5 81.6(8) . . . . ?
S5 C7 S3 C5 -117.5(11) . . . . ?
C3 C4 C9 C10 0.6(16) . . . . ?
S2 C4 C9 C10 178.9(10) . . . . ?
C3 C4 C9 S4 -176.6(8) . . . . ?
S2 C4 C9 S4 1.7(8) . . . . ?
C4 C9 C10 C13 -179.2(8) . . . . ?
S4 C9 C10 C13 -1.9(11) . . . . ?
C4 C9 C10 C11 2(2) . . . . ?
S4 C9 C10 C11 179.4(11) . . . . ?
C9 C10 C11 C12 -1(2) . . . . ?
C13 C10 C11 C12 -179.3(10) . . . . ?
C9 C10 C11 C15 177.4(12) . . . . ?
C13 C10 C11 C15 -1.3(12) . . . . ?
C15 C11 C12 C1 -179.5(8) . . . . ?
C10 C11 C12 C1 -1.5(18) . . . . ?
C15 C11 C12 S5 1.0(8) . . . . ?
C10 C11 C12 S5 179.0(11) . . . . ?
C2 C1 C12 C11 -0.6(15) . . . . ?
S1 C1 C12 C11 -179.3(7) . . . . ?
C2 C1 C12 S5 178.9(8) . . . . ?
S1 C1 C12 S5 0.2(8) . . . . ?
C9 C10 C13 C14 1.0(13) . . . . ?
C11 C10 C13 C14 -180.0(8) . . . . ?
C9 C10 C13 S6 -176.9(7) . . . . ?
C11 C10 C13 S6 2.1(12) . . . . ?
C10 C13 C14 S4 0.4(11) . . . . ?
S6 C13 C14 S4 177.9(6) . . . . ?
C12 C11 C15 C16 0.3(10) . . . . ?
C10 C11 C15 C16 -178.3(7) . . . . ?
C12 C11 C15 S6 178.5(6) . . . . ?
C10 C11 C15 S6 -0.1(9) . . . . ?
C11 C15 C16 S5 -1.5(8) . . . . ?
S6 C15 C16 S5 -179.4(5) . . . . ?
C10 C9 S4 C14 1.8(8) . . . . ?
C4 C9 S4 C14 179.7(6) . . . . ?
C10 C9 S4 C17 -35(3) . . . . ?
C4 C9 S4 C17 143(3) . . . . ?
C10 C9 S4 C13 80(3) . . . . ?
C4 C9 S4 C13 -102(3) . . . . ?
C13 C14 S4 C9 -1.3(7) . . . . ?
C13 C14 S4 C17 61(4) . . . . ?
C13 C14 S4 C13 -31.4(17) . . . . ?
C15 C16 S5 C12 1.7(5) . . . . ?
C11 C12 S5 C16 -1.6(6) . . . . ?
C1 C12 S5 C16 178.8(5) . . . . ?
C16 C15 S6 C13 178.9(7) . . . . ?
C11 C15 S6 C13 1.0(6) . . . . ?
C14 C13 S6 C15 -179.4(8) . . . . ?
C10 C13 S6 C15 -1.8(8) . . . . ?
C6 S1 C8 C16 155(6) . . . 1_545 ?
C12 S1 C8 C16 -173(5) . . . 1_545 ?
C1 S1 C8 C16 -97(6) . . . 1_545 ?
C6 S1 C8 C9 -36(4) . . . . ?
C12 S1 C8 C9 -3(5) . . . . ?
C1 S1 C8 C9 72(5) . . . . ?
S1 C8 C9 C11 2(11) . . . . ?
C16 C8 C9 C11 173(8) 1_545 . . . ?
C8 C7 C10 S5 6(2) . . . . ?
C3 C7 C10 S5 137(3) . . . . ?
S3 C7 C10 S5 -125(2) . . . . ?
S6 C7 C10 S5 167(3) . . . . ?
C8 C7 C10 C13 -174(6) . . . 1_545 ?
C3 C7 C10 C13 -43(5) . . . 1_545 ?
S3 C7 C10 C13 55(7) . . . 1_545 ?
S6 C7 C10 C13 -13(10) . . . 1_545 ?
S5 C7 C10 C13 180(8) . . . 1_545 ?
C8 C9 C11 C12 0(12) . . . . ?
C8 C9 C11 S6 -179(5) . . . . ?
C9 C11 C12 S1 -3(8) . . . . ?
S6 C11 C12 S1 176(4) . . . . ?
C8 S1 C12 C11 4(4) . . . . ?
C6 S1 C12 C11 65(4) . . . . ?
C1 S1 C12 C11 -30(4) . . . . ?
C13 C10 S5 C7 -180(7) 1_545 . . . ?
C8 C7 S5 C10 -172(3) . . . . ?
C3 C7 S5 C10 -36(3) . . . . ?
S3 C7 S5 C10 88(3) . . . . ?
S6 C7 S5 C10 -162(4) . . . . ?
C9 C11 S6 C7 -2(8) . . . . ?
C12 C11 S6 C7 178(6) . . . . ?
C8 C7 S6 C11 170(2) . . . . ?
C3 C7 S6 C11 38(2) . . . . ?
S3 C7 S6 C11 -74(2) . . . . ?
C10 C7 S6 C11 12(5) . . . . ?
S5 C7 S6 C11 162(3) . . . . ?
C9 S4 C13 C14 -68(4) . . . . ?
C14 S4 C13 C14 34(4) . . . . ?
C17 S4 C13 C14 -6(4) . . . . ?
C9 S4 C13 C10 115(4) . . . 1_565 ?
C14 S4 C13 C10 -143(3) . . . 1_565 ?
C17 S4 C13 C10 177(4) . . . 1_565 ?
C10 C13 C14 C15 -10(19) 1_565 . . . ?
S4 C13 C14 C15 179(5) . . . . ?
C13 C14 C15 C16 16(10) . . . . ?
C14 C15 C16 C8 -42(19) . . . 1_565 ?
C14 C15 C16 S7 177(4) . . . . ?
